data_4307095
loop_
_publ_author_name
'Henning A. H\"oppe'
'Stefan J. Sedlmaier'

_publ_contact_author_address
;
 Albert-Ludwigs-Universit\"at Freiburg
 Institut f\"ur Anorganische und Analytische Chemie
 Albertstr. 21
 D-79104 Freiburg
 Germany
;
_publ_contact_author_email henning.hoeppe@ac.uni-freiburg.de
_publ_contact_author_fax +49-(0)761-203-6012
_publ_contact_author_name 'Dr. Henning A. H\"oppe'
_publ_contact_author_phone +49-(0)761-203-6106
_publ_section_title
;
Crystal Structures of Incommensurately Modulated Ln(PO3)3 (Ln = Tb-Yb) and
Commensurate Gd(PO3)3 and Lu(PO3)3
;
_journal_name_full 'Inorganic Chemistry'
_journal_page_first 3467
_journal_page_last 3474
_journal_paper_doi 10.1021/ic0616030
_journal_volume 46
_journal_year 2007
_chemical_formula_sum 'Dy O9 P3'
_chemical_formula_weight 399.4
_chemical_name_common 'dysprosium metaphosphat'
_chemical_name_systematic ' ?'
_space_group_IT_number 9
_space_group_ssg_name Cc(0\b0)0
_symmetry_cell_setting monoclinic
_symmetry_space_group_name_Hall 'C -2yc'
_symmetry_space_group_name_H-M 'C 1 c 1'
_audit_creation_method 'Jana2000 Version : 25/06/2004'
_cell_angle_alpha 90
_cell_angle_beta 127.624(16)
_cell_angle_gamma 90
_cell_formula_units_Z 4
_cell_length_a 14.174(3)
_cell_length_b 6.7095(14)
_cell_length_c 10.095(3)
_cell_measurement_reflns_used 2000
_cell_measurement_temperature 293
_cell_measurement_theta_max 30.07
_cell_measurement_theta_min 2.65
_cell_modulation_dimension 1
_cell_volume 760.4(4)
_computing_publication_material '(Jana2000; Petricek and Dusek, 2000)'
_computing_structure_refinement '(Jana2000; Petricek and Dusek, 2000)'
_diffrn_ambient_temperature 293(2)
_diffrn_detector 'image plate (34 cm diameter)'
_diffrn_detector_area_resol_mean 6.67
_diffrn_detector_type STOE
_diffrn_measured_fraction_theta_full 0.99
_diffrn_measurement_details
; 
240 frames, detector distance = 97 mm
;
_diffrn_measurement_device '2-circle goniometer'
_diffrn_measurement_device_type 'STOE IPDS 2'
_diffrn_measurement_method 'rotation method'
_diffrn_radiation_monochromator graphite
_diffrn_radiation_source 'fine-focus sealed tube'
_diffrn_radiation_type MoK\a
_diffrn_radiation_wavelength 0.71073
_diffrn_reflns_av_R_equivalents 0.1877
_diffrn_reflns_av_sigmaI/netI 0.1866
_diffrn_reflns_limit_h_max 19
_diffrn_reflns_limit_h_min -19
_diffrn_reflns_limit_index_m_1_max 1
_diffrn_reflns_limit_index_m_1_min -1
_diffrn_reflns_limit_k_max 9
_diffrn_reflns_limit_k_min -9
_diffrn_reflns_limit_l_max 14
_diffrn_reflns_limit_l_min -14
_diffrn_reflns_number 22845
_diffrn_reflns_theta_full 30.07
_diffrn_reflns_theta_max 30.07
_diffrn_reflns_theta_min 2.65
_diffrn_source_current 40
_diffrn_source_power 2.00
_diffrn_source_voltage 50
_exptl_absorpt_coefficient_mu 10.481
_exptl_absorpt_correction_T_max 1.000
_exptl_absorpt_correction_T_min 1.000
_exptl_absorpt_correction_type none
_exptl_crystal_colour colourless
_exptl_crystal_density_diffrn 3.4881(17)
_exptl_crystal_density_meas ?
_exptl_crystal_description block
_exptl_crystal_F_000 732
_exptl_crystal_size_max 0.06
_exptl_crystal_size_mid 0.05
_exptl_crystal_size_min 0.04
_refine_diff_density_max 0.64
_refine_diff_density_min -0.66
_refine_ls_abs_structure_details 'Flack H D (1983), Acta Cryst. A39, 876-881'
_refine_ls_abs_structure_Flack 0.26(4)
_refine_ls_extinction_coef 0.0081(5)
_refine_ls_extinction_method JANA2000
_refine_ls_goodness_of_fit_gt 1.54
_refine_ls_goodness_of_fit_ref 1.04
_refine_ls_number_parameters 196
_refine_ls_number_reflns 6492
_refine_ls_number_restraints 32
_refine_ls_R_factor_all 0.1981
_refine_ls_R_factor_gt 0.0574
_refine_ls_shift/su_max 0.0247
_refine_ls_shift/su_mean 0.0053
_refine_ls_structure_factor_coef Fsqd
_refine_ls_weighting_details w=1/\s^2^(I)
_refine_ls_weighting_scheme sigma
_refine_ls_wR_factor_gt 0.0707
_refine_ls_wR_factor_ref 0.0921
_reflns_number_gt 1868
_reflns_number_total 6492
_reflns_threshold_expression I>3\s(I)
_cod_data_source_file ic0616030-file001.cif
_cod_data_source_block dyp3o9
_cod_depositor_comments
;
The following automatic conversions were performed:
'_exptl_absorpt_correction_type' value 'None' changed to 'none' according
to '/home/saulius/struct/CIF-dictionaries/cif_core.dic' dictionary named
'cif_core.dic' version 2.4.1 from 2010-06-29.

Automatic conversion script
Id: cif_fix_enum 1527 2010-12-29 10:47:43Z saulius 
;
_cod_original_cell_volume 760.3(4)
_cod_original_formula_sum 'Dy1 O9 P3'
_cod_database_code 4307095

loop_
_space_group_symop_ssg_id
_space_group_symop_ssg_operation_algebraic
1 x1,x2,x3,x4
2 x1,-x2,1/2+x3,-x4
3 1/2+x1,1/2+x2,x3,x4
4 1/2+x1,1/2-x2,1/2+x3,-x4

loop_
_symmetry_equiv_pos_as_xyz
'x, y, z'
'x, -y, z+1/2'
'x+1/2, y+1/2, z'
'x+1/2, -y+1/2, z+1/2'

loop_
_atom_site_label
_atom_site_type_symbol
_atom_site_fract_x
_atom_site_fract_y
_atom_site_fract_z
_atom_site_adp_type
_atom_site_U_iso_or_equiv
_atom_site_symmetry_multiplicity
_atom_site_occupancy
_atom_site_calc_flag
_atom_site_refinement_flags
_atom_site_disorder_assembly
_atom_site_disorder_group
Dy1 Dy -0.4471 0.2490(4) -0.247 Uani 0.0327(2) 4 1 d . . .
P1 P -0.2869(7) 0.8952(9) -0.9010(8) Uani 0.025(3) 4 1 d . . .
P2 P -0.1939(10) 0.5845(3) -0.9998(15) Uani 0.0324(15) 4 1 d . . .
P3 P -0.0974(7) 0.9022(10) -1.0834(9) Uani 0.032(3) 4 1 d . . .
O12 O -0.2402(12) 0.705(2) -0.9203(16) Uani 0.050(9) 4 1 d . . .
O23 O -0.1951(7) 0.733(2) -1.1195(12) Uani 0.025(4) 4 1 d . . .
O31 O -0.1659(14) 1.024(3) -1.238(2) Uani 0.102(11) 4 1 d . . .
O101 O -0.3640(12) 0.840(3) -0.869(2) Uani 0.052(9) 4 1 d . . .
O102 O -0.3247(15) 1.022(2) -1.0373(19) Uani 0.061(10) 4 1 d . . .
O201 O -0.0958(14) 0.470(2) -0.894(2) Uani 0.035(9) 4 1 d . . .
O202 O -0.3088(17) 0.487(3) -1.1328(18) Uani 0.093(9) 4 1 d . . .
O301 O -0.0604(15) 1.029(3) -0.942(2) Uani 0.069(11) 4 1 d . . .
O302 O 0.0018(13) 0.822(2) -1.091(2) Uani 0.065(9) 4 1 d . . .

loop_
_atom_site_aniso_label
_atom_site_aniso_type_symbol
_atom_site_aniso_U_11
_atom_site_aniso_U_22
_atom_site_aniso_U_33
_atom_site_aniso_U_12
_atom_site_aniso_U_13
_atom_site_aniso_U_23
Dy1 Dy 0.0293(2) 0.0352(3) 0.0382(3) 0.0029(4) 0.02294(19) 0.0047(3)
P1 P 0.019(3) 0.035(3) 0.012(2) 0.003(2) 0.006(2) 0.006(2)
P2 P 0.0384(17) 0.0240(14) 0.0455(15) 0.000(3) 0.0311(12) 0.001(4)
P3 P 0.028(3) 0.039(4) 0.029(3) 0.005(3) 0.018(2) 0.011(3)
O12 O 0.037(11) 0.054(9) 0.031(7) 0.028(7) 0.008(7) 0.002(5)
O23 O 0.015(4) 0.035(6) 0.024(4) -0.006(5) 0.011(3) -0.008(5)
O31 O 0.067(15) 0.123(11) 0.051(6) -0.041(10) 0.003(9) 0.057(7)
O101 O 0.027874 0.027874 0.027874 0 0.017016 0
O102 O 0.025906 0.025906 0.025906 0 0.015815 0
O201 O 0.018608 0.018608 0.018608 0 0.01136 0
O202 O 0.067(10) 0.126(14) 0.028(6) -0.026(9) -0.001(6) 0.016(7)
O301 O 0.055(10) 0.086(13) 0.098(12) 0.023(8) 0.063(10) 0.011(9)
O302 O 0.059(9) 0.036(9) 0.064(8) 0.001(7) 0.018(7) -0.003(7)

loop_
_atom_site_displace_Fourier_atom_site_label
_atom_site_displace_Fourier_axis
_atom_site_displace_Fourier_wave_vector_seq_id
_atom_site_displace_Fourier_param_cos
_atom_site_displace_Fourier_param_sin
Dy1 x 1 0.00165(10) -0.0012(3)
Dy1 y 1 -0.03247(10) -0.0025(6)
Dy1 z 1 0.02178(12) 0.0000(5)
P1 x 1 0.0147(5) -0.0201(6)
P1 y 1 -0.0142(9) 0.0155(11)
P1 z 1 0.0234(6) -0.0215(9)
P2 x 1 -0.0067(5) -0.0127(5)
P2 y 1 0.0048(12) -0.0161(11)
P2 z 1 -0.0040(6) 0.0125(7)
P3 x 1 0.0123(5) -0.0080(7)
P3 y 1 0.0105(10) -0.0382(12)
P3 z 1 0.0126(7) 0.0010(9)
O12 x 1 -0.0223(8) -0.0319(9)
O12 y 1 -0.0185(13) 0.0048(12)
O12 z 1 -0.0206(11) -0.0216(11)
O23 x 1 -0.0108(8) -0.0115(9)
O23 y 1 0.0249(12) -0.0388(14)
O23 z 1 -0.0069(11) -0.0012(11)
O31 x 1 0.0290(6) 0.0081(8)
O31 y 1 0.0302(17) -0.0304(17)
O31 z 1 0.0166(11) 0.0060(13)
O101 x 1 0.0223(12) -0.0339(11)
O101 y 1 0.014(2) 0.037(2)
O101 z 1 0.0458(17) -0.0414(19)
O102 x 1 0.0122(14) -0.0001(13)
O102 y 1 -0.007(2) 0.023(2)
O102 z 1 0.0313(17) -0.0012(17)
O201 x 1 0.0046(8) -0.0195(8)
O201 y 1 0.0395(16) -0.0262(18)
O201 z 1 0.0217(15) 0.0332(14)
O202 x 1 0.0041(7) -0.0122(9)
O202 y 1 -0.0370(19) -0.011(2)
O202 z 1 0.0035(18) 0.0098(18)
O301 x 1 0.0133(15) -0.0007(15)
O301 y 1 0.028(3) -0.030(3)
O301 z 1 0.008(2) 0.005(2)
O302 x 1 0.0148(12) -0.0124(12)
O302 y 1 -0.032(2) -0.043(2)
O302 z 1 0.0352(17) -0.005(2)

loop_
_atom_site_Fourier_wave_vector_seq_id
_atom_site_Fourier_wave_vector_x
_atom_site_Fourier_wave_vector_y
_atom_site_Fourier_wave_vector_z
1 0.00000 0.36400 0.00000

loop_
_atom_type_symbol
_atom_type_scat_dispersion_real
_atom_type_scat_dispersion_imag
_atom_type_scat_source
_atom_type_scat_Cromer_Mann_a1
_atom_type_scat_Cromer_Mann_b1
_atom_type_scat_Cromer_Mann_a2
_atom_type_scat_Cromer_Mann_b2
_atom_type_scat_Cromer_Mann_a3
_atom_type_scat_Cromer_Mann_b3
_atom_type_scat_Cromer_Mann_a4
_atom_type_scat_Cromer_Mann_b4
_atom_type_scat_Cromer_Mann_c
Dy -0.259 4.958 'International Tables Vol C Tables  4.2.6.8 and 6.1.1.4' 26.507 2.1802 17.6383 0.202172 14.5596 12.1899 2.96577 111.874001 4.29728
O 0.102 0.094 'International Tables Vol C Tables  4.2.6.8 and 6.1.1.4' 3.0485 13.2771 2.2868 5.7011 1.5463 0.3239 0.867 32.908901 0.2508
P 0.011 0.006 'International Tables Vol C Tables  4.2.6.8 and 6.1.1.4' 6.4345 1.9067 4.1791 27.157 1.78 0.526 1.4908 68.164497 1.1149

loop_
_cell_wave_vector_seq_id
_cell_wave_vector_x
_cell_wave_vector_y
_cell_wave_vector_z
1 0.00000 0.36400 0.00000
